data_7201175
loop_
_publ_author_name
'Kostakis, George E.'
'Chandra Mondal, Kartik'
'Abbas, Ghulam'
'Lan, Yanhua'
'Novitchi, Ghenadie'
'Buth, Gernot'
'Anson, Christopher E.'
'Powell, Annie K.'

_publ_section_title
;
 [Cu(N3)(p-CPA)]n: a two dimensional network exhibiting spin
 reorientation
;
_journal_issue 10
_journal_name_full CrystEngComm
_journal_page_first 2084
_journal_paper_doi 10.1039/b905707b
_journal_volume 11
_journal_year 2009
_chemical_formula_sum 'C9 H6 Cu N4 O3'
_chemical_formula_weight 281.72
_chemical_name_systematic
;
?
;
_space_group_IT_number 14
_symmetry_cell_setting monoclinic
_symmetry_space_group_name_Hall '-P 2yn'
_symmetry_space_group_name_H-M 'P 1 21/n 1'
_atom_sites_solution_hydrogens geom
_atom_sites_solution_primary direct
_atom_sites_solution_secondary difmap
_audit_creation_method SHELXL-97
_cell_angle_alpha 90.00
_cell_angle_beta 107.368(2)
_cell_angle_gamma 90.00
_cell_formula_units_Z 4
_cell_length_a 11.4821(11)
_cell_length_b 6.3061(6)
_cell_length_c 14.7581(14)
_cell_measurement_reflns_used 3347
_cell_measurement_temperature 150(2)
_cell_measurement_theta_max 32.81
_cell_measurement_theta_min 3.99
_cell_volume 1019.87(17)
_computing_cell_refinement 'Apex2 (Bruker AXS Inc., 2005)'
_computing_data_collection 'Apex2 (Bruker AXS Inc., 2005)'
_computing_data_reduction 'Apex2 (Bruker AXS Inc., 2003)'
_computing_molecular_graphics 'SHELXTL 6.14 (BrukerAXS Inc., 2003)'
_computing_publication_material 'SHELXTL 6.14 (BrukerAXS Inc., 2003)'
_computing_structure_refinement 'SHELXTL 6.14 (BrukerAXS Inc., 2003)'
_computing_structure_solution 'SHELXTL 6.14 (BrukerAXS Inc., 2003)'
_diffrn_ambient_temperature 150(2)
_diffrn_detector_area_resol_mean 8.333
_diffrn_measured_fraction_theta_full 0.962
_diffrn_measured_fraction_theta_max 0.866
_diffrn_measurement_device_type 'Bruker SMART Apex'
_diffrn_measurement_method 'CCD area detector'
_diffrn_radiation_monochromator silicon
_diffrn_radiation_source synchrotron
_diffrn_radiation_type synchrotron
_diffrn_radiation_wavelength 0.80000
_diffrn_reflns_av_R_equivalents 0.0208
_diffrn_reflns_av_sigmaI/netI 0.0314
_diffrn_reflns_limit_h_max 15
_diffrn_reflns_limit_h_min -10
_diffrn_reflns_limit_k_max 3
_diffrn_reflns_limit_k_min -8
_diffrn_reflns_limit_l_max 19
_diffrn_reflns_limit_l_min -17
_diffrn_reflns_number 4233
_diffrn_reflns_theta_full 28.75
_diffrn_reflns_theta_max 33.12
_diffrn_reflns_theta_min 3.99
_exptl_absorpt_coefficient_mu 2.967
_exptl_absorpt_correction_T_max 0.965
_exptl_absorpt_correction_T_min 0.854
_exptl_absorpt_correction_type multi-scan
_exptl_absorpt_process_details 'SADABS (Bruker AXS Inc., 2005)'
_exptl_crystal_colour green
_exptl_crystal_density_diffrn 1.835
_exptl_crystal_density_method 'not measured'
_exptl_crystal_description plate
_exptl_crystal_F_000 564
_exptl_crystal_size_max 0.09
_exptl_crystal_size_mid 0.03
_exptl_crystal_size_min 0.01
_refine_diff_density_max 0.486
_refine_diff_density_min -0.482
_refine_diff_density_rms 0.063
_refine_ls_extinction_method none
_refine_ls_goodness_of_fit_ref 1.012
_refine_ls_hydrogen_treatment constr
_refine_ls_matrix_type full
_refine_ls_number_parameters 154
_refine_ls_number_reflns 2361
_refine_ls_number_restraints 0
_refine_ls_restrained_S_all 1.012
_refine_ls_R_factor_all 0.0263
_refine_ls_R_factor_gt 0.0244
_refine_ls_shift/su_max 0.001
_refine_ls_shift/su_mean 0.000
_refine_ls_structure_factor_coef Fsqd
_refine_ls_weighting_details 'calc w=1/[\s^2^(Fo^2^)+(0.0416P)^2^+0.2787P] where P=(Fo^2^+2Fc^2^)/3'
_refine_ls_weighting_scheme calc
_refine_ls_wR_factor_gt 0.0681
_refine_ls_wR_factor_ref 0.0689
_reflns_number_gt 2181
_reflns_number_total 2361
_reflns_threshold_expression >2sigma(I)
_cod_data_source_file b905707b.txt
_cod_data_source_block gek1
_cod_original_sg_symbol_H-M 'P 21/n'
_cod_database_code 7201175

loop_
_symmetry_equiv_pos_as_xyz
'x, y, z'
'-x+1/2, y+1/2, -z+1/2'
'-x, -y, -z'
'x-1/2, -y-1/2, z-1/2'

loop_
_atom_site_label
_atom_site_type_symbol
_atom_site_fract_x
_atom_site_fract_y
_atom_site_fract_z
_atom_site_U_iso_or_equiv
_atom_site_adp_type
_atom_site_occupancy
_atom_site_symmetry_multiplicity
_atom_site_calc_flag
_atom_site_refinement_flags
_atom_site_disorder_assembly
_atom_site_disorder_group
Cu1 Cu 0.236046(19) 0.54388(3) 0.254333(12) 0.02150(9) Uani 1 1 d . . .
O1 O 0.31232(11) 0.46258(17) 0.38685(8) 0.0237(3) Uani 1 1 d . . .
O2 O 0.35504(11) 0.11464(17) 0.37652(7) 0.0248(2) Uani 1 1 d . . .
O3 O 0.41845(11) 0.46442(18) 0.57641(8) 0.0252(3) Uani 1 1 d . . .
C1 C 0.35750(14) 0.2879(2) 0.41979(10) 0.0209(3) Uani 1 1 d . . .
C2 C 0.42538(16) 0.2742(3) 0.52604(11) 0.0250(3) Uani 1 1 d . . .
H2A H 0.3908 0.1561 0.5540 0.030 Uiso 1 1 calc R . .
H2B H 0.5122 0.2411 0.5343 0.030 Uiso 1 1 calc R . .
C3 C 0.31406(16) 0.5071(3) 0.59771(11) 0.0243(3) Uani 1 1 d . . .
C4 C 0.31632(17) 0.6930(3) 0.65037(11) 0.0272(3) Uani 1 1 d . . .
H4A H 0.3871 0.7800 0.6670 0.033 Uiso 1 1 calc R . .
C5 C 0.21587(17) 0.7500(3) 0.67815(11) 0.0281(3) Uani 1 1 d . . .
H5A H 0.2170 0.8772 0.7129 0.034 Uiso 1 1 calc R . .
C6 C 0.11207(16) 0.6190(3) 0.65476(11) 0.0270(3) Uani 1 1 d . . .
C7 C 0.10972(17) 0.4350(3) 0.60110(12) 0.0288(4) Uani 1 1 d . . .
H7A H 0.0390 0.3479 0.5845 0.035 Uiso 1 1 calc R . .
C8 C 0.20915(16) 0.3792(3) 0.57206(11) 0.0275(3) Uani 1 1 d . . .
H8A H 0.2067 0.2552 0.5350 0.033 Uiso 1 1 calc R . .
C9 C 0.01135(17) 0.6664(3) 0.69166(12) 0.0291(4) Uani 1 1 d . . .
N1 N -0.06679(16) 0.6953(3) 0.72376(12) 0.0362(4) Uani 1 1 d . . .
N2 N 0.31816(14) 0.31431(19) 0.20505(9) 0.0233(3) Uani 1 1 d . . .
N3 N 0.33275(14) 0.3438(2) 0.12699(10) 0.0278(3) Uani 1 1 d . . .
N4 N 0.34966(18) 0.3769(3) 0.05597(11) 0.0389(4) Uani 1 1 d . . .

loop_
_atom_site_aniso_label
_atom_site_aniso_U_11
_atom_site_aniso_U_22
_atom_site_aniso_U_33
_atom_site_aniso_U_23
_atom_site_aniso_U_13
_atom_site_aniso_U_12
Cu1 0.02810(14) 0.01681(12) 0.01850(11) -0.00021(6) 0.00530(8) 0.00255(6)
O1 0.0266(6) 0.0228(5) 0.0201(5) -0.0007(4) 0.0044(5) 0.0028(4)
O2 0.0311(6) 0.0201(5) 0.0203(5) -0.0001(4) 0.0032(4) -0.0012(5)
O3 0.0256(6) 0.0286(6) 0.0214(5) -0.0044(4) 0.0069(5) -0.0030(4)
C1 0.0196(7) 0.0232(7) 0.0199(6) 0.0002(5) 0.0060(6) -0.0026(5)
C2 0.0281(8) 0.0258(7) 0.0196(6) 0.0001(5) 0.0048(6) 0.0018(6)
C3 0.0270(8) 0.0269(7) 0.0185(6) 0.0001(5) 0.0060(6) -0.0027(6)
C4 0.0289(9) 0.0283(8) 0.0247(7) -0.0038(6) 0.0087(7) -0.0073(6)
C5 0.0330(9) 0.0268(7) 0.0251(7) -0.0031(6) 0.0095(7) -0.0032(7)
C6 0.0270(8) 0.0317(8) 0.0229(7) 0.0016(6) 0.0081(6) -0.0007(7)
C7 0.0275(9) 0.0315(8) 0.0259(7) -0.0011(6) 0.0057(7) -0.0071(6)
C8 0.0309(9) 0.0266(8) 0.0240(7) -0.0041(6) 0.0069(6) -0.0062(7)
C9 0.0271(9) 0.0332(8) 0.0259(7) 0.0017(6) 0.0063(7) -0.0006(7)
N1 0.0305(8) 0.0427(9) 0.0348(8) -0.0008(6) 0.0088(7) -0.0050(7)
N2 0.0321(8) 0.0178(5) 0.0224(6) 0.0011(4) 0.0119(6) 0.0000(5)
N3 0.0341(8) 0.0211(6) 0.0288(7) 0.0009(5) 0.0104(6) 0.0040(6)
N4 0.0550(11) 0.0348(8) 0.0335(8) 0.0055(6) 0.0231(8) 0.0097(8)

loop_
_atom_type_symbol
_atom_type_description
_atom_type_scat_dispersion_real
_atom_type_scat_dispersion_imag
_atom_type_scat_source
C C 0.0043 0.0021 http://skuld.bmsc.washington.edu/scatter/AS_periodic.html
H H 0.0000 0.0000 'International Tables Vol C Tables 4.2.6.8 and 6.1.1.4'
N N 0.0082 0.0043 http://skuld.bmsc.washington.edu/scatter/AS_periodic.html
O O 0.0142 0.0079 http://skuld.bmsc.washington.edu/scatter/AS_periodic.html
Cu Cu 0.2705 1.5628 http://skuld.bmsc.washington.edu/scatter/AS_periodic.html

loop_
_geom_angle_atom_site_label_1
_geom_angle_atom_site_label_2
_geom_angle_atom_site_label_3
_geom_angle
_geom_angle_site_symmetry_1
_geom_angle_site_symmetry_3
_geom_angle_publ_flag
O2 Cu1 O1 174.41(5) 2 . ?
O2 Cu1 N2 88.77(5) 2 2 ?
O1 Cu1 N2 90.60(5) . 2 ?
O2 Cu1 N2 88.68(5) 2 . ?
O1 Cu1 N2 93.17(5) . . ?
N2 Cu1 N2 166.68(4) 2 . ?
O2 Cu1 N1 93.26(5) 2 3_566 ?
O1 Cu1 N1 81.34(5) . 3_566 ?
N2 Cu1 N1 98.70(6) 2 3_566 ?
N2 Cu1 N1 94.50(6) . 3_566 ?
O2 Cu1 N1 85.99(5) 2 4_675 ?
O1 Cu1 N1 99.47(5) . 4_675 ?
N2 Cu1 N1 83.69(5) 2 4_675 ?
N2 Cu1 N1 83.10(5) . 4_675 ?
N1 Cu1 N1 177.49(5) 3_566 4_675 ?
C1 O1 Cu1 128.91(10) . . ?
C1 O2 Cu1 128.52(10) . 2_545 ?
C3 O3 C2 118.64(13) . . ?
O1 C1 O2 128.40(14) . . ?
O1 C1 C2 118.19(13) . . ?
O2 C1 C2 113.41(13) . . ?
O3 C2 C1 113.33(13) . . ?
O3 C2 H2A 108.9 . . ?
C1 C2 H2A 108.9 . . ?
O3 C2 H2B 108.9 . . ?
C1 C2 H2B 108.9 . . ?
H2A C2 H2B 107.7 . . ?
O3 C3 C4 115.06(15) . . ?
O3 C3 C8 124.82(15) . . ?
C4 C3 C8 120.12(17) . . ?
C5 C4 C3 120.19(16) . . ?
C5 C4 H4A 119.9 . . ?
C3 C4 H4A 119.9 . . ?
C4 C5 C6 119.71(16) . . ?
C4 C5 H5A 120.1 . . ?
C6 C5 H5A 120.1 . . ?
C7 C6 C5 119.83(17) . . ?
C7 C6 C9 120.05(17) . . ?
C5 C6 C9 119.98(16) . . ?
C8 C7 C6 120.61(16) . . ?
C8 C7 H7A 119.7 . . ?
C6 C7 H7A 119.7 . . ?
C7 C8 C3 119.50(16) . . ?
C7 C8 H8A 120.2 . . ?
C3 C8 H8A 120.2 . . ?
N1 C9 C6 176.57(19) . . ?
C9 N1 Cu1 132.57(14) . 3_566 ?
N3 N2 Cu1 124.15(11) . 2_545 ?
N3 N2 Cu1 116.57(10) . . ?
Cu1 N2 Cu1 107.03(7) 2_545 . ?
N4 N3 N2 177.38(19) . . ?

loop_
_geom_bond_atom_site_label_1
_geom_bond_atom_site_label_2
_geom_bond_distance
_geom_bond_site_symmetry_2
_geom_bond_publ_flag
Cu1 O2 1.9535(11) 2 ?
Cu1 O1 1.9575(11) . ?
Cu1 N2 1.9692(13) 2 ?
Cu1 N2 1.9806(13) . ?
Cu1 N1 2.5557(17) 3_566 ?
Cu1 N1 2.9400(18) 4_675 ?
O1 C1 1.2525(18) . ?
O2 C1 1.2615(19) . ?
O2 Cu1 1.9535(11) 2_545 ?
O3 C3 1.354(2) . ?
O3 C2 1.4258(19) . ?
C1 C2 1.531(2) . ?
C2 H2A 0.9900 . ?
C2 H2B 0.9900 . ?
C3 C4 1.403(2) . ?
C3 C8 1.404(2) . ?
C4 C5 1.382(3) . ?
C4 H4A 0.9500 . ?
C5 C6 1.406(2) . ?
C5 H5A 0.9500 . ?
C6 C7 1.400(2) . ?
C6 C9 1.449(3) . ?
C7 C8 1.380(3) . ?
C7 H7A 0.9500 . ?
C8 H8A 0.9500 . ?
C9 N1 1.147(3) . ?
N1 Cu1 2.5557(17) 3_566 ?
N2 N3 1.2269(19) . ?
N2 Cu1 1.9692(13) 2_545 ?
N3 N4 1.141(2) . ?
